data_4003537
loop_
_publ_author_name
'Lyndon, Richelle'
'You, Wenqin'
'Ma, Yao'
'Bacsa, John'
'Gong, Yutao'
'Stangland, Eric E.'
'Walton, Krista S.'
'Sholl, David S.'
'Lively, Ryan P.'

_publ_section_title
;
 Tuning the Structures of Metal--Organic Frameworks via a Mixed-Linker
 Strategy for Ethylene/Ethane Kinetic Separation
;
_journal_name_full 'Chemistry of Materials'
_journal_paper_doi 10.1021/acs.chemmater.9b04177
_journal_year 2020
_chemical_absolute_configuration ad
_chemical_formula_moiety 'C63 H43 N27 Zn5, C3 H7 N1 O1'
_chemical_formula_sum 'C66 H50 N28 O Zn5'
_chemical_formula_weight 1578.19
_space_group_crystal_system monoclinic
_space_group_IT_number 4
_space_group_name_Hall 'P 2yb'
_space_group_name_H-M_alt 'P 1 21 1'
_atom_sites_solution_hydrogens geom
_atom_sites_solution_primary dual
_audit_creation_date 2019-10-10
_audit_creation_method
;
Olex2 1.3-alpha
(compiled 2019.10.03 svn.r3662 for OlexSys, GUI svn.r5953)
;
_cell_angle_alpha 90
_cell_angle_beta 94.0260(10)
_cell_angle_gamma 90
_cell_formula_units_Z 2
_cell_length_a 9.96450(10)
_cell_length_b 15.83910(10)
_cell_length_c 21.1899(2)
_cell_measurement_reflns_used 15273
_cell_measurement_temperature 104(1)
_cell_measurement_theta_max 76.0420
_cell_measurement_theta_min 3.4700
_cell_volume 3336.12(5)
_computing_cell_refinement 'CrysAlisPro 1.171.40.15a (Rigaku OD, 2018)'
_computing_data_collection 'CrysAlisPro 1.171.40.15a (Rigaku OD, 2018)'
_computing_data_reduction 'CrysAlisPro 1.171.40.15a (Rigaku OD, 2018)'
_computing_molecular_graphics 'Olex2 1.3-alpha (Dolomanov et al., 2009)'
_computing_publication_material 'Olex2 1.3-alpha (Dolomanov et al., 2009)'
_computing_structure_refinement 'ShelXL 2018/3 (Sheldrick, 2015)'
_computing_structure_solution 'ShelXT (Sheldrick, 2015)'
_diffrn_ambient_environment N~2~
_diffrn_ambient_temperature 104(1)
_diffrn_detector 'CCD plate'
_diffrn_detector_type HyPix
_diffrn_measured_fraction_theta_full 0.998
_diffrn_measured_fraction_theta_max 0.963
_diffrn_measurement_details
;
List of Runs (angles in degrees, time in seconds):

  # Type    Start    End  Width  t~exp~   \w     \q     \k     \f   Frames
--------------------------------------------------------------------------
  1  \w   -117.00 -92.00   0.50    4.00    --  -49.66-125.00 -30.00   50
  2  \w     54.00  86.00   0.50   16.00    --  104.44 -57.00 -60.00   64
  3  \w   -116.00 -71.00   0.50    4.00    --  -49.66-125.00-120.00   90
  4  \w     36.00  65.00   0.50   16.00    --  104.44 -57.00 -30.00   58
  5  \w   -110.00 -74.00   0.50    4.00    --  -49.66-125.00-150.00   72
  6  \w     34.00  87.00   0.50   16.00    --  104.44 -57.00   0.00  106
  7  \w   -138.00-113.00   0.50   16.00    --  -84.25 -57.00 150.00   50
  8  \w     33.00  86.00   0.50   16.00    --  104.44 -57.00 150.00  106
  9  \w     -4.00  21.00   0.50    4.00    --   49.66 -57.00 150.00   50
 10  \w     31.00  82.00   0.50   16.00    --  104.44 -19.00 -60.00  102
 11  \w    -81.00 -37.00   0.50    4.00    --  -49.66 -57.00 150.00   88
 12  \w     87.00 112.00   0.50   16.00    --  104.44 -19.00 -60.00   50
 13  \w     32.00 107.00   0.50   16.00    --  104.44 -19.00  60.00  150
 14  \w     64.00 121.00   0.50    4.00    --   49.66  38.00   0.00  114
 15  \w    110.00 169.00   0.50   16.00    --  104.44  19.00-150.00  118
 16  \w    -59.00  16.00   0.50    4.00    --  -49.66  57.00 -67.00  150
 17  \w     99.00 172.00   0.50   16.00    --  104.44  38.00 -90.00  146
 18  \w    -84.00 -39.00   0.50   16.00    --  -84.25  57.00 -67.00   90
 19  \w     99.00 176.00   0.50   16.00    --  104.44  38.00-120.00  154
 20  \w     86.00 119.00   0.50    4.00    --   49.66  57.00 -67.00   66
 21  \w    135.00 162.00   0.50   16.00    --  104.44  57.00 -67.00   54
;
_diffrn_measurement_device 'four-circle diffractometer'
_diffrn_measurement_device_type 'XtaLAB Synergy, Dualflex, HyPix'
_diffrn_measurement_method '\w scans'
_diffrn_orient_matrix_type 'CrysAlisPro convention (1999,Acta A55,543-557)'
_diffrn_orient_matrix_UB_11 -0.0145609000
_diffrn_orient_matrix_UB_12 -0.0488036000
_diffrn_orient_matrix_UB_13 -0.0630074000
_diffrn_orient_matrix_UB_21 0.1362583000
_diffrn_orient_matrix_UB_22 -0.0434827000
_diffrn_orient_matrix_UB_23 0.0164886000
_diffrn_orient_matrix_UB_31 -0.0724219000
_diffrn_orient_matrix_UB_32 -0.0719880000
_diffrn_orient_matrix_UB_33 0.0327501000
_diffrn_radiation_monochromator mirror
_diffrn_radiation_probe x-ray
_diffrn_radiation_type 'Cu K\a'
_diffrn_radiation_wavelength 1.54184
_diffrn_reflns_av_R_equivalents 0.0468
_diffrn_reflns_av_unetI/netI 0.0566
_diffrn_reflns_Laue_measured_fraction_full 0.998
_diffrn_reflns_Laue_measured_fraction_max 0.963
_diffrn_reflns_limit_h_max 12
_diffrn_reflns_limit_h_min -11
_diffrn_reflns_limit_k_max 13
_diffrn_reflns_limit_k_min -19
_diffrn_reflns_limit_l_max 26
_diffrn_reflns_limit_l_min -26
_diffrn_reflns_number 24553
_diffrn_reflns_point_group_measured_fraction_full 0.779
_diffrn_reflns_point_group_measured_fraction_max 0.729
_diffrn_reflns_theta_full 67.684
_diffrn_reflns_theta_max 76.375
_diffrn_reflns_theta_min 3.487
_diffrn_source 'micro-focus sealed X-ray tube'
_diffrn_source_type 'PhotonJet (Cu) X-ray Source'
_exptl_absorpt_coefficient_mu 2.552
_exptl_absorpt_correction_T_max 0.989
_exptl_absorpt_correction_T_min 0.845
_exptl_absorpt_correction_type gaussian
_exptl_absorpt_process_details
;
CrysAlisPro 1.171.40.15a (Rigaku Oxford Diffraction, 2018)
Numerical absorption correction based on gaussian integration over
			a multifaceted crystal model
Empirical absorption correction using spherical harmonics,
 implemented in SCALE3 ABSPACK scaling algorithm.
;
_exptl_crystal_colour colourless
_exptl_crystal_colour_primary colourless
_exptl_crystal_density_diffrn 1.571
_exptl_crystal_description prism
_exptl_crystal_F_000 1600
_exptl_crystal_recrystallization_method 'The material was recrystallised from --- by as supplied'
_exptl_crystal_size_max 0.085
_exptl_crystal_size_mid 0.057
_exptl_crystal_size_min 0.031
_refine_diff_density_max 0.772
_refine_diff_density_min -0.606
_refine_diff_density_rms 0.082
_refine_ls_abs_structure_details
;
 Flack x determined using 2765 quotients [(I+)-(I-)]/[(I+)+(I-)]
 (Parsons, Flack and Wagner, Acta Cryst. B69 (2013) 249-259).
;
_refine_ls_abs_structure_Flack 0.02(2)
_refine_ls_extinction_coef 0.00028(6)
_refine_ls_extinction_expression Fc^*^=kFc[1+0.001xFc^2^\l^3^/sin(2\q)]^-1/4^
_refine_ls_extinction_method 'SHELXL-2018/3 (Sheldrick 2018)'
_refine_ls_goodness_of_fit_ref 1.039
_refine_ls_hydrogen_treatment constr
_refine_ls_matrix_type full
_refine_ls_number_parameters 920
_refine_ls_number_reflns 10214
_refine_ls_number_restraints 44
_refine_ls_restrained_S_all 1.040
_refine_ls_R_factor_all 0.0448
_refine_ls_R_factor_gt 0.0407
_refine_ls_shift/su_max 0.006
_refine_ls_shift/su_mean 0.000
_refine_ls_structure_factor_coef Fsqd
_refine_ls_weighting_details 'w=1/[\s^2^(Fo^2^)+(0.0391P)^2^+4.3878P] where P=(Fo^2^+2Fc^2^)/3'
_refine_ls_weighting_scheme calc
_refine_ls_wR_factor_gt 0.0956
_refine_ls_wR_factor_ref 0.0981
_reflns_Friedel_coverage 0.459
_reflns_Friedel_fraction_full 0.541
_reflns_Friedel_fraction_max 0.477
_reflns_number_gt 9517
_reflns_number_total 10214
_reflns_threshold_expression 'I > 2\s(I)'
_cod_data_source_file cm9b04177_si_004.cif
_cod_data_source_block 126-6
_cod_database_code 4003537
_shelx_shelxl_version_number 2018/3
_chemical_oxdiff_formula 'C128  H96  N52  O4  Zn10  '
_shelx_space_group_comment
;
The symmetry employed for this shelxl refinement is uniquely defined
by the following loop, which should always be used as a source of
symmetry information in preference to the above space-group names.
They are only intended as comments.
;
_reflns_odcompleteness_completeness 99.97
_reflns_odcompleteness_iscentric 1
_reflns_odcompleteness_theta 66.49
_olex2_refinement_description
;
1. Fixed Uiso
 At 1.2 times of:
  All C(H) groups
 At 1.5 times of:
  All C(H,H,H) groups
2. Restrained distances
 N1S_1-C3S_1 = N1S_1-C2S_1
 1.459 with sigma of 0.007
 O5S_2-C4S_2
 1.22 with sigma of 0.005
3. Restrained planarity
 C4S_2, O5S_2, N1S_2, C2S_2, C3S_2
 with sigma of 0.1
4. Uiso/Uaniso restraints and constraints
Uanis(N1S_1) \\sim Ueq: with sigma of 0.002 and sigma for terminal atoms of
0.004
Uanis(C2S_1) = Uanis(C2S_2)
Uanis(N1S_1) = Uanis(N1S_2)
Uanis(C3S_1) = Uanis(C3S_2)
Uanis(C4S_1) = Uanis(C4S_2)
Uanis(O5S_1) = Uanis(O5S_2)
5. Rigid body (RIGU) restrains
 N1S_1, O5S_1, C4S_1, C2S_1, C3S_1
 with sigma for 1-2 distances of 0.0002 and sigma for 1-3 distances of 0.0002
6. Same fragment restrains
{O5S_2, N1S_2, C2S_2, C3S_2, C4S_2}
as
{O5S_1, N1S_1, C2S_1, C3S_1, C4S_1} sigma for 1-2: 0.002 1-3: 0.004
7. Others
 Sof(O5S)=Sof(N1S)=Sof(C2S)=Sof(H2SA)=Sof(H2SB)=Sof(H2SC)=Sof(C3S)=Sof(H3SA)=
 Sof(H3SB)=Sof(H3SC)=Sof(C4S)=Sof(H4S)=1-FVAR(1)
 Sof(O5S)=Sof(N1S)=Sof(C2S)=Sof(H2SA)=Sof(H2SB)=Sof(H2SC)=Sof(C3S)=Sof(H3SA)=
 Sof(H3SB)=Sof(H3SC)=Sof(C4S)=Sof(H4S)=FVAR(1)
8.a Aromatic/amide H refined with riding coordinates:
 C1(H1), C2(H2), C3(H3), C4(H4), C7(H7), C8(H8), C9(H9), C10(H10), C12(H12),
 C14(H14), C15(H15), C16(H16), C17(H17), C20(H20), C21(H21), C22(H22), C23(H23),
  C26(H26), C27(H27), C28(H28), C29(H29), C31(H31), C33(H33), C34(H34),
 C35(H35), C36(H36), C40(H40), C41(H41), C42(H42), C43(H43), C45(H45), C48(H48),
  C49(H49), C50(H50), C51(H51), C53(H53), C54(H54), C55(H55), C56(H56),
 C59(H59), C60(H60), C61(H61), C62(H62), C4S(H4S), C4S(H4S)
8.b Idealised Me refined with riding coordinates:
 C2S(H2SA,H2SB,H2SC), C2S(H2SA,H2SB,H2SC)
8.c Idealised Me refined as rotating group:
 C3S(H3SA,H3SB,H3SC), C3S(H3SA,H3SB,H3SC)
;
_olex2_diffrn_ambient_temperature_device 'Oxford Cryosystems'
_olex2_exptl_crystal_mounting_method 'The crystal was mounted on a loop with paratone oil'
_olex2_submission_original_sample_id 126-6
_olex2_submission_special_instructions 'No special instructions were received'
_oxdiff_exptl_absorpt_empirical_details
;
Empirical correction (ABSPACK) includes:
- Absorption correction using spherical harmonics
- Frame scaling
;
_oxdiff_exptl_absorpt_empirical_full_max 1.501
_oxdiff_exptl_absorpt_empirical_full_min 0.605

loop_
_space_group_symop_operation_xyz
'x, y, z'
'-x, y+1/2, -z'

loop_
_atom_site_label
_atom_site_type_symbol
_atom_site_fract_x
_atom_site_fract_y
_atom_site_fract_z
_atom_site_U_iso_or_equiv
_atom_site_adp_type
_atom_site_occupancy
_atom_site_site_symmetry_order
_atom_site_calc_flag
_atom_site_refinement_flags_posn
_atom_site_refinement_flags_adp
_atom_site_refinement_flags_occupancy
_atom_site_disorder_assembly
_atom_site_disorder_group
Zn1 Zn 0.88002(7) -0.04338(5) 0.00008(3) 0.01737(17) Uani 1 1 d . . . . .
Zn2 Zn 0.80363(9) 0.06795(5) 0.25706(4) 0.02468(19) Uani 1 1 d . . . . .
Zn3 Zn 1.13035(8) 0.02506(5) 0.49306(4) 0.02025(18) Uani 1 1 d . . . . .
Zn4 Zn 0.62487(8) -0.13649(5) 0.46037(4) 0.02142(18) Uani 1 1 d . . . . .
Zn5 Zn 0.63386(7) 0.28515(5) 0.04434(3) 0.01681(16) Uani 1 1 d . . . . .
N1 N 0.7622(5) -0.1411(3) -0.0283(2) 0.0214(10) Uani 1 1 d . . . . .
N2 N 1.0668(5) -0.0491(3) -0.0294(2) 0.0224(10) Uani 1 1 d . . . . .
N3 N 1.1358(5) -0.1200(3) -0.0170(2) 0.0217(10) Uani 1 1 d . . . . .
N4 N 1.2639(5) -0.1090(3) -0.0307(2) 0.0197(10) Uani 1 1 d . . . . .
N5 N 0.9016(5) -0.0530(3) 0.0952(2) 0.0219(10) Uani 1 1 d . . . . .
N6 N 0.8556(6) 0.0093(3) 0.1287(2) 0.0265(11) Uani 1 1 d . . . . .
N7 N 0.8562(6) -0.0119(3) 0.1892(2) 0.0280(12) Uani 1 1 d . . . . .
N8 N 0.9685(6) 0.0782(3) 0.3154(2) 0.0284(12) Uani 1 1 d . . . . .
N9 N 0.9780(5) 0.0453(4) 0.3735(2) 0.0275(12) Uani 1 1 d . . . . .
N10 N 1.1006(5) 0.0537(3) 0.4016(2) 0.0223(11) Uani 1 1 d . . . . .
N11 N 0.9503(5) -0.0004(3) 0.5258(2) 0.0225(11) Uani 1 1 d . . . . .
N12 N 0.8796(5) -0.0612(3) 0.4948(2) 0.0231(11) Uani 1 1 d . . . . .
N13 N 0.7547(5) -0.0633(3) 0.5125(2) 0.0216(10) Uani 1 1 d . . . . .
N14 N 0.5922(5) -0.0712(3) 0.3789(2) 0.0216(10) Uani 1 1 d . . . . .
N15 N 0.6637(6) 0.0060(3) 0.3018(2) 0.0299(12) Uani 1 1 d . . . . .
N16 N 1.2488(5) -0.0772(3) 0.5043(2) 0.0193(10) Uani 1 1 d . . . . .
N17 N 1.3753(5) -0.0650(3) 0.4895(2) 0.0230(11) Uani 1 1 d . . . . .
N18 N 1.4430(5) -0.1382(3) 0.4938(2) 0.0215(10) Uani 1 1 d . . . . .
N19 N 1.2179(5) 0.1216(3) 0.5394(2) 0.0216(10) Uani 1 1 d . . . . .
N20 N 1.3031(5) 0.2500(3) 0.5591(2) 0.0211(10) Uani 1 1 d . . . . .
N21 N 0.7387(5) 0.1761(3) 0.2182(2) 0.0225(11) Uani 1 1 d . . . . .
N22 N 0.6649(5) 0.2550(3) 0.1371(2) 0.0207(10) Uani 1 1 d . . . . .
N23 N 0.7048(5) 0.1932(3) -0.0086(2) 0.0200(10) Uani 1 1 d . . . . .
N24 N 0.7878(5) 0.0655(3) -0.0241(2) 0.0194(10) Uani 1 1 d . . . . .
N25 N 0.6310(5) -0.1315(4) -0.0213(3) 0.0235(10) Uani 1 1 d . . . . .
N26 N 0.5666(5) -0.2031(3) -0.0357(2) 0.0197(10) Uani 1 1 d . . . . .
C1 C 0.6429(7) -0.3462(4) -0.0718(3) 0.0251(13) Uani 1 1 d . . . . .
H1 H 0.559388 -0.372639 -0.075165 0.030 Uiso 1 1 calc R U . . .
C2 C 0.7582(7) -0.3879(4) -0.0852(3) 0.0285(14) Uani 1 1 d . . . . .
H2 H 0.752357 -0.444228 -0.097351 0.034 Uiso 1 1 calc R U . . .
C3 C 0.8864(7) -0.3480(4) -0.0811(3) 0.0284(14) Uani 1 1 d . . . . .
H3 H 0.961984 -0.378362 -0.091051 0.034 Uiso 1 1 calc R U . . .
C4 C 0.8997(6) -0.2655(4) -0.0628(3) 0.0233(12) Uani 1 1 d . . . . .
H4 H 0.983287 -0.239107 -0.060286 0.028 Uiso 1 1 calc R U . . .
C5 C 0.7842(5) -0.2220(4) -0.0480(3) 0.0190(11) Uani 1 1 d . . . . .
C6 C 1.2785(6) -0.0287(4) -0.0529(3) 0.0187(12) Uani 1 1 d . . . . .
C7 C 1.3906(6) 0.0155(4) -0.0729(3) 0.0223(12) Uani 1 1 d . . . . .
H7 H 1.475592 -0.008879 -0.072052 0.027 Uiso 1 1 calc R U . . .
C8 C 1.3674(6) 0.0960(4) -0.0935(3) 0.0267(13) Uani 1 1 d . . . . .
H8 H 1.438626 0.126697 -0.107908 0.032 Uiso 1 1 calc R U . . .
C9 C 1.2385(6) 0.1350(4) -0.0940(3) 0.0273(14) Uani 1 1 d . . . . .
H9 H 1.227834 0.189982 -0.108968 0.033 Uiso 1 1 calc R U . . .
C10 C 1.1306(6) 0.0934(4) -0.0728(3) 0.0238(13) Uani 1 1 d . . . . .
H10 H 1.047055 0.119427 -0.071876 0.029 Uiso 1 1 calc R U . . .
C11 C 1.1510(5) 0.0094(4) -0.0524(3) 0.0172(11) Uani 1 1 d . . . . .
C12 C 0.6910(6) -0.0241(3) 0.3600(2) 0.0168(11) Uani 1 1 d . . . . .
H12 H 0.770403 -0.013320 0.384370 0.020 Uiso 1 1 calc R U . . .
C13 C 0.5381(8) -0.0243(4) 0.2817(3) 0.0355(17) Uani 1 1 d . . . . .
C14 C 0.4591(11) -0.0143(6) 0.2252(5) 0.067(3) Uani 1 1 d . . . . .
H14 H 0.488218 0.018656 0.192483 0.080 Uiso 1 1 calc R U . . .
C15 C 0.3385(12) -0.0543(7) 0.2193(5) 0.084(4) Uani 1 1 d . . . . .
H15 H 0.285910 -0.050321 0.181390 0.100 Uiso 1 1 calc R U . . .
C16 C 0.2913(10) -0.1014(6) 0.2692(6) 0.075(4) Uani 1 1 d . . . . .
H16 H 0.206815 -0.126372 0.264013 0.090 Uiso 1 1 calc R U . . .
C17 C 0.3671(8) -0.1117(5) 0.3259(4) 0.045(2) Uani 1 1 d . . . . .
H17 H 0.335837 -0.143076 0.358875 0.054 Uiso 1 1 calc R U . . .
C18 C 0.4930(7) -0.0725(4) 0.3310(3) 0.0304(15) Uani 1 1 d . . . . .
C19 C 0.7408(6) -0.0009(4) 0.5569(3) 0.0226(12) Uani 1 1 d . . . . .
C20 C 0.6283(6) 0.0265(4) 0.5881(3) 0.0245(13) Uani 1 1 d . . . . .
H20 H 0.544977 0.000196 0.582050 0.029 Uiso 1 1 calc R U . . .
C21 C 0.6487(7) 0.0936(5) 0.6276(3) 0.0317(15) Uani 1 1 d . . . . .
H21 H 0.577251 0.113085 0.649566 0.038 Uiso 1 1 calc R U . . .
C22 C 0.7733(7) 0.1345(4) 0.6364(3) 0.0284(14) Uani 1 1 d . . . . .
H22 H 0.781344 0.180730 0.663488 0.034 Uiso 1 1 calc R U . . .
C23 C 0.8838(7) 0.1086(4) 0.6064(3) 0.0266(13) Uani 1 1 d . . . . .
H23 H 0.966627 0.135405 0.613001 0.032 Uiso 1 1 calc R U . . .
C24 C 0.8654(6) 0.0400(4) 0.5655(3) 0.0197(12) Uani 1 1 d . . . . .
C25 C 1.3573(6) -0.1994(4) 0.5114(3) 0.0189(12) Uani 1 1 d . . . . .
C26 C 1.3759(6) -0.2857(4) 0.5237(3) 0.0234(13) Uani 1 1 d . . . . .
H26 H 1.458486 -0.311857 0.520004 0.028 Uiso 1 1 calc R U . . .
C27 C 1.2649(7) -0.3299(4) 0.5414(3) 0.0277(14) Uani 1 1 d . . . . .
H27 H 1.273210 -0.387300 0.550069 0.033 Uiso 1 1 calc R U . . .
C28 C 1.1412(7) -0.2908(4) 0.5467(3) 0.0304(15) Uani 1 1 d . . . . .
H28 H 1.069226 -0.323175 0.558470 0.037 Uiso 1 1 calc R U . . .
C29 C 1.1212(7) -0.2062(4) 0.5350(3) 0.0288(14) Uani 1 1 d . . . . .
H29 H 1.037978 -0.180782 0.538844 0.035 Uiso 1 1 calc R U . . .
C30 C 1.2317(6) -0.1605(4) 0.5173(3) 0.0218(12) Uani 1 1 d . . . . .
C31 C 1.2503(6) 0.1965(4) 0.5157(3) 0.0176(11) Uani 1 1 d . . . . .
H31 H 1.237144 0.209866 0.472941 0.021 Uiso 1 1 calc R U . . .
C32 C 1.3053(6) 0.2066(4) 0.6164(3) 0.0200(12) Uani 1 1 d . . . . .
C33 C 1.3458(6) 0.2306(4) 0.6782(3) 0.0245(13) Uani 1 1 d . . . . .
H33 H 1.380726 0.284030 0.687091 0.029 Uiso 1 1 calc R U . . .
C34 C 1.3321(7) 0.1722(4) 0.7256(3) 0.0285(14) Uani 1 1 d . . . . .
H34 H 1.357222 0.186685 0.767353 0.034 Uiso 1 1 calc R U . . .
C35 C 1.2800(7) 0.0898(4) 0.7115(3) 0.0340(16) Uani 1 1 d . . . . .
H35 H 1.273542 0.051017 0.744106 0.041 Uiso 1 1 calc R U . . .
C36 C 1.2397(6) 0.0671(4) 0.6515(3) 0.0283(13) Uani 1 1 d . . . . .
H36 H 1.204210 0.013813 0.642573 0.034 Uiso 1 1 calc R U . . .
C37 C 1.2531(6) 0.1264(4) 0.6035(3) 0.0208(12) Uani 1 1 d . . . . .
C38 C 1.1781(7) 0.0939(4) 0.3593(3) 0.0282(14) Uani 1 1 d . . . . .
C39 C 1.0938(8) 0.1102(4) 0.3050(3) 0.0323(15) Uani 1 1 d . . . . .
C40 C 1.1397(12) 0.1508(6) 0.2521(4) 0.057(3) Uani 1 1 d . . . . .
H40 H 1.083838 0.161574 0.215995 0.069 Uiso 1 1 calc R U . . .
C41 C 1.2729(14) 0.1736(7) 0.2572(5) 0.080(4) Uani 1 1 d . . . . .
H41 H 1.307350 0.202599 0.223753 0.096 Uiso 1 1 calc R U . . .
C42 C 1.3608(12) 0.1549(8) 0.3114(5) 0.081(4) Uani 1 1 d . . . . .
H42 H 1.451184 0.169426 0.311208 0.097 Uiso 1 1 calc R U . . .
C43 C 1.3155(8) 0.1161(6) 0.3640(4) 0.050(2) Uani 1 1 d . . . . .
H43 H 1.371582 0.105175 0.400011 0.060 Uiso 1 1 calc R U . . .
N44 N 0.7277(6) 0.1836(4) 0.1553(3) 0.0274(12) Uani 1 1 d . . . . .
C45 C 0.7597(6) 0.1244(3) 0.0178(3) 0.0149(10) Uani 1 1 d . . . . .
H45 H 0.776763 0.117878 0.061282 0.018 Uiso 1 1 calc R U . . .
C46 C 0.7455(6) 0.0989(4) -0.0828(3) 0.0214(12) Uani 1 1 d . . . . .
C47 C 0.6968(6) 0.1795(4) -0.0724(3) 0.0194(12) Uani 1 1 d . . . . .
C48 C 0.6482(6) 0.2305(4) -0.1234(3) 0.0251(13) Uani 1 1 d . . . . .
H48 H 0.617405 0.285074 -0.117091 0.030 Uiso 1 1 calc R U . . .
C49 C 0.6482(7) 0.1961(5) -0.1824(3) 0.0315(16) Uani 1 1 d . . . . .
H49 H 0.616348 0.228022 -0.217131 0.038 Uiso 1 1 calc R U . . .
C50 C 0.6948(7) 0.1143(5) -0.1922(3) 0.0344(16) Uani 1 1 d . . . . .
H50 H 0.691167 0.093209 -0.233271 0.041 Uiso 1 1 calc R U . . .
C51 C 0.7456(6) 0.0640(5) -0.1437(3) 0.0288(13) Uani 1 1 d . . . . .
H51 H 0.778244 0.010078 -0.150690 0.035 Uiso 1 1 calc R U . . .
C52 C 0.6308(6) 0.2960(4) 0.1908(3) 0.0208(12) Uani 1 1 d . . . . .
C53 C 0.5644(7) 0.3714(4) 0.2001(3) 0.0321(15) Uani 1 1 d . . . . .
H53 H 0.531608 0.404086 0.165955 0.038 Uiso 1 1 calc R U . . .
C54 C 0.5486(8) 0.3964(5) 0.2613(3) 0.0393(17) Uani 1 1 d . . . . .
H54 H 0.504132 0.446661 0.268675 0.047 Uiso 1 1 calc R U . . .
C55 C 0.5981(7) 0.3474(4) 0.3123(3) 0.0331(15) Uani 1 1 d . . . . .
H55 H 0.585484 0.366062 0.353094 0.040 Uiso 1 1 calc R U . . .
C56 C 0.6651(7) 0.2722(4) 0.3048(3) 0.0271(13) Uani 1 1 d . . . . .
H56 H 0.699119 0.240485 0.339194 0.033 Uiso 1 1 calc R U . . .
C57 C 0.6791(6) 0.2464(4) 0.2422(3) 0.0209(12) Uani 1 1 d . . . . .
C58 C 0.9047(6) -0.0932(4) 0.1954(3) 0.0223(12) Uani 1 1 d . . . . .
C59 C 0.9228(7) -0.1459(4) 0.2485(3) 0.0263(13) Uani 1 1 d . . . . .
H59 H 0.901402 -0.128702 0.288572 0.032 Uiso 1 1 calc R U . . .
C60 C 0.9745(7) -0.2253(4) 0.2375(3) 0.0303(14) Uani 1 1 d . . . . .
H60 H 0.985041 -0.263514 0.270796 0.036 Uiso 1 1 calc R U . . .
C61 C 1.0114(6) -0.2493(4) 0.1777(3) 0.0295(14) Uani 1 1 d . . . . .
H61 H 1.049886 -0.302260 0.173120 0.035 Uiso 1 1 calc R U . . .
C62 C 0.9934(6) -0.1984(4) 0.1256(3) 0.0263(13) Uani 1 1 d . . . . .
H62 H 1.017653 -0.215449 0.085973 0.032 Uiso 1 1 calc R U . . .
C63 C 0.9357(5) -0.1184(3) 0.1357(3) 0.0183(11) Uani 1 1 d . . . . .
C64 C 0.6576(6) -0.2617(4) -0.0526(3) 0.0186(11) Uani 1 1 d . . . . .
O5S_1 O 0.1347(13) 0.3062(9) 0.3791(6) 0.108(4) Uani 0.768(9) 1 d D . P A 1
N1S_1 N 0.0739(12) 0.3723(9) 0.2783(6) 0.092(3) Uani 0.768(9) 1 d D U P A 1
C2S_1 C -0.0197(18) 0.3879(17) 0.2241(8) 0.134(8) Uani 0.768(9) 1 d D . P A 1
H2SA_1 H -0.053905 0.444426 0.226206 0.201 Uiso 0.768(9) 1 calc R U P A 1
H2SB_1 H -0.092865 0.348523 0.224248 0.201 Uiso 0.768(9) 1 calc R U P A 1
H2SC_1 H 0.025722 0.381152 0.185925 0.201 Uiso 0.768(9) 1 calc R U P A 1
C3S_1 C 0.2088(14) 0.4028(12) 0.2743(9) 0.096(5) Uani 0.768(9) 1 d D . P A 1
H3SA_1 H 0.225310 0.412524 0.230819 0.144 Uiso 0.768(9) 1 calc R U P A 1
H3SB_1 H 0.271412 0.361679 0.292017 0.144 Uiso 0.768(9) 1 calc R U P A 1
H3SC_1 H 0.219952 0.454741 0.297509 0.144 Uiso 0.768(9) 1 calc R U P A 1
C4S_1 C 0.0580(18) 0.3332(12) 0.3355(7) 0.099(4) Uani 0.768(9) 1 d D . P A 1
H4S_1 H -0.032060 0.325252 0.342901 0.118 Uiso 0.768(9) 1 calc R U P A 1
O5S_2 O 0.002(4) 0.368(3) 0.3180(13) 0.108(4) Uani 0.232(9) 1 d D . P A 2
N1S_2 N 0.086(3) 0.387(2) 0.2146(12) 0.092(3) Uani 0.232(9) 1 d D . P A 2
C2S_2 C 0.065(5) 0.397(4) 0.1467(12) 0.134(8) Uani 0.232(9) 1 d D . P A 2
H2SA_2 H 0.136827 0.429740 0.131346 0.201 Uiso 0.232(9) 1 calc R U P A 2
H2SB_2 H -0.019129 0.424337 0.136449 0.201 Uiso 0.232(9) 1 calc R U P A 2
H2SC_2 H 0.064267 0.341895 0.127139 0.201 Uiso 0.232(9) 1 calc R U P A 2
C3S_2 C 0.220(3) 0.365(4) 0.2391(19) 0.096(5) Uani 0.232(9) 1 d D . P A 2
H3SA_2 H 0.239481 0.308450 0.226926 0.144 Uiso 0.232(9) 1 calc R U P A 2
H3SB_2 H 0.225489 0.369337 0.284420 0.144 Uiso 0.232(9) 1 calc R U P A 2
H3SC_2 H 0.283384 0.403169 0.222329 0.144 Uiso 0.232(9) 1 calc R U P A 2
C4S_2 C -0.003(3) 0.388(3) 0.2617(13) 0.099(4) Uani 0.232(9) 1 d D . P A 2
H4S_2 H -0.087059 0.408493 0.247419 0.118 Uiso 0.232(9) 1 calc R U P A 2

loop_
_atom_site_aniso_label
_atom_site_aniso_U_11
_atom_site_aniso_U_22
_atom_site_aniso_U_33
_atom_site_aniso_U_23
_atom_site_aniso_U_13
_atom_site_aniso_U_12
Zn1 0.0139(4) 0.0141(4) 0.0247(4) -0.0014(3) 0.0047(3) -0.0006(3)
Zn2 0.0336(5) 0.0198(4) 0.0207(4) 0.0032(3) 0.0030(3) 0.0086(4)
Zn3 0.0169(4) 0.0179(4) 0.0258(4) -0.0045(3) 0.0005(3) 0.0005(3)
Zn4 0.0188(4) 0.0163(4) 0.0297(4) -0.0004(3) 0.0059(3) 0.0002(3)
Zn5 0.0139(4) 0.0142(4) 0.0226(4) 0.0020(3) 0.0029(3) 0.0023(3)
N1 0.013(2) 0.020(3) 0.031(3) -0.005(2) 0.0054(18) -0.001(2)
N2 0.018(2) 0.018(3) 0.031(3) 0.000(2) 0.0061(19) 0.001(2)
N3 0.014(2) 0.017(3) 0.035(3) 0.001(2) 0.0092(19) -0.0007(19)
N4 0.014(2) 0.017(2) 0.030(2) 0.000(2) 0.0080(19) -0.0013(19)
N5 0.027(3) 0.013(2) 0.027(2) -0.001(2) 0.0048(19) 0.001(2)
N6 0.038(3) 0.018(3) 0.025(2) 0.001(2) 0.008(2) 0.005(2)
N7 0.044(3) 0.016(3) 0.024(3) 0.004(2) 0.007(2) 0.012(2)
N8 0.035(3) 0.024(3) 0.026(3) 0.002(2) 0.005(2) 0.010(2)
N9 0.022(3) 0.034(3) 0.027(2) 0.000(2) -0.0013(19) 0.006(2)
N10 0.017(2) 0.024(3) 0.026(2) -0.006(2) 0.0035(19) 0.001(2)
N11 0.017(2) 0.025(3) 0.025(2) -0.006(2) 0.0009(19) 0.002(2)
N12 0.017(2) 0.026(3) 0.026(3) -0.004(2) 0.0034(19) 0.002(2)
N13 0.016(2) 0.024(3) 0.025(2) 0.001(2) 0.0059(18) 0.001(2)
N14 0.021(3) 0.017(2) 0.026(2) -0.002(2) 0.0006(19) 0.001(2)
N15 0.039(3) 0.023(3) 0.027(3) 0.005(2) -0.001(2) 0.009(2)
N16 0.016(2) 0.017(2) 0.026(2) -0.0004(19) 0.0037(19) -0.0003(19)
N17 0.019(2) 0.015(3) 0.035(3) -0.001(2) 0.007(2) 0.005(2)
N18 0.015(2) 0.015(2) 0.035(3) 0.002(2) 0.0050(19) 0.002(2)
N19 0.021(2) 0.018(3) 0.026(2) 0.002(2) 0.0023(19) 0.001(2)
N20 0.020(2) 0.022(3) 0.023(2) 0.000(2) 0.0069(19) 0.001(2)
N21 0.026(3) 0.021(3) 0.021(2) 0.0057(19) 0.0009(19) 0.008(2)
N22 0.022(2) 0.013(2) 0.027(2) 0.0040(19) 0.0036(19) 0.0060(19)
N23 0.015(2) 0.015(2) 0.030(3) 0.005(2) -0.0002(19) 0.002(2)
N24 0.017(2) 0.018(2) 0.024(2) 0.000(2) 0.0048(18) 0.000(2)
N25 0.015(2) 0.020(2) 0.036(3) -0.006(2) 0.0014(18) -0.002(2)
N26 0.013(2) 0.017(2) 0.030(2) -0.004(2) 0.0031(18) -0.0033(19)
C1 0.027(3) 0.019(3) 0.029(3) -0.004(2) 0.002(2) -0.003(3)
C2 0.031(4) 0.018(3) 0.035(3) -0.009(3) -0.004(3) 0.004(3)
C3 0.029(3) 0.025(3) 0.031(3) -0.008(3) -0.001(3) 0.008(3)
C4 0.019(3) 0.023(3) 0.029(3) -0.001(3) 0.007(2) 0.005(2)
C5 0.018(3) 0.017(3) 0.022(3) 0.003(2) 0.001(2) 0.003(2)
C6 0.017(3) 0.014(3) 0.025(3) -0.004(2) 0.005(2) -0.005(2)
C7 0.015(3) 0.021(3) 0.032(3) -0.001(2) 0.008(2) -0.001(2)
C8 0.018(3) 0.029(3) 0.033(3) 0.004(3) 0.006(2) -0.005(3)
C9 0.022(3) 0.019(3) 0.041(4) 0.005(3) -0.001(3) -0.004(3)
C10 0.017(3) 0.026(3) 0.029(3) 0.001(2) 0.004(2) 0.003(2)
C11 0.013(3) 0.016(3) 0.023(3) -0.001(2) 0.004(2) -0.003(2)
C12 0.021(3) 0.016(3) 0.014(2) 0.002(2) 0.002(2) -0.002(2)
C13 0.044(4) 0.022(4) 0.038(4) 0.006(3) -0.013(3) 0.000(3)
C14 0.090(8) 0.046(5) 0.058(5) 0.028(4) -0.037(5) -0.023(5)
C15 0.090(8) 0.064(7) 0.087(7) 0.028(6) -0.068(7) -0.018(6)
C16 0.060(6) 0.045(5) 0.109(8) 0.016(6) -0.057(6) -0.012(5)
C17 0.032(4) 0.027(4) 0.074(5) 0.005(4) -0.021(4) 0.000(3)
C18 0.028(3) 0.016(3) 0.046(4) 0.000(3) -0.011(3) 0.002(3)
C19 0.021(3) 0.029(3) 0.018(3) 0.001(2) 0.003(2) 0.005(3)
C20 0.016(3) 0.035(3) 0.022(3) 0.001(3) 0.003(2) 0.005(3)
C21 0.020(3) 0.049(4) 0.027(3) -0.005(3) 0.002(2) 0.008(3)
C22 0.030(3) 0.031(4) 0.025(3) -0.010(3) 0.002(2) 0.007(3)
C23 0.025(3) 0.031(4) 0.023(3) -0.005(3) 0.001(2) 0.001(3)
C24 0.016(3) 0.024(3) 0.019(3) 0.000(2) 0.001(2) 0.003(2)
C25 0.021(3) 0.018(3) 0.018(3) -0.001(2) 0.003(2) -0.001(2)
C26 0.024(3) 0.018(3) 0.027(3) 0.003(2) 0.000(2) 0.000(2)
C27 0.037(4) 0.020(3) 0.026(3) 0.003(2) -0.002(3) -0.006(3)
C28 0.033(4) 0.024(3) 0.035(3) 0.004(3) 0.005(3) -0.012(3)
C29 0.025(3) 0.026(3) 0.036(3) 0.006(3) 0.003(2) -0.003(3)
C30 0.024(3) 0.019(3) 0.022(3) 0.000(2) -0.001(2) -0.002(2)
C31 0.018(3) 0.016(3) 0.019(2) -0.004(2) 0.000(2) -0.005(2)
C32 0.014(3) 0.020(3) 0.027(3) 0.001(2) 0.001(2) 0.000(2)
C33 0.018(3) 0.027(3) 0.029(3) -0.005(3) 0.003(2) -0.004(2)
C34 0.031(3) 0.031(4) 0.023(3) -0.001(3) -0.003(3) 0.001(3)
C35 0.039(4) 0.031(4) 0.032(3) 0.011(3) 0.004(3) 0.000(3)
C36 0.028(3) 0.017(3) 0.038(3) 0.007(3) -0.005(3) -0.003(3)
C37 0.017(3) 0.020(3) 0.025(3) -0.002(2) 0.002(2) -0.001(2)
C38 0.032(4) 0.028(3) 0.027(3) -0.010(3) 0.015(3) -0.012(3)
C39 0.047(4) 0.025(3) 0.027(3) -0.004(3) 0.014(3) -0.007(3)
C40 0.094(8) 0.043(5) 0.038(4) -0.002(4) 0.025(5) -0.023(5)
C41 0.120(10) 0.078(8) 0.046(5) -0.015(5) 0.041(6) -0.056(7)
C42 0.070(7) 0.108(10) 0.070(7) -0.036(6) 0.042(6) -0.060(7)
C43 0.033(4) 0.072(6) 0.046(4) -0.026(4) 0.018(3) -0.026(4)
N44 0.031(3) 0.023(3) 0.029(3) 0.009(2) 0.005(2) 0.010(2)
C45 0.018(3) 0.009(2) 0.018(2) 0.000(2) 0.0015(19) 0.003(2)
C46 0.021(3) 0.021(3) 0.022(3) 0.001(2) 0.003(2) -0.006(2)
C47 0.014(3) 0.021(3) 0.023(3) 0.001(2) 0.002(2) -0.004(2)
C48 0.015(3) 0.027(3) 0.033(3) 0.012(3) 0.000(2) -0.002(3)
C49 0.022(3) 0.044(4) 0.028(3) 0.011(3) -0.004(2) -0.013(3)
C50 0.037(4) 0.045(4) 0.022(3) 0.001(3) 0.001(3) -0.017(3)
C51 0.029(3) 0.029(3) 0.029(3) -0.004(3) 0.006(2) -0.007(3)
C52 0.017(3) 0.017(3) 0.028(3) 0.003(2) 0.002(2) 0.002(2)
C53 0.040(4) 0.026(4) 0.030(3) 0.005(3) 0.005(3) 0.010(3)
C54 0.054(5) 0.027(4) 0.038(4) -0.004(3) 0.012(3) 0.014(3)
C55 0.041(4) 0.028(4) 0.031(3) -0.004(3) 0.009(3) 0.004(3)
C56 0.030(3) 0.028(4) 0.024(3) 0.002(3) 0.006(2) 0.001(3)
C57 0.017(3) 0.019(3) 0.027(3) 0.001(2) 0.002(2) -0.001(2)
C58 0.026(3) 0.011(3) 0.031(3) 0.000(2) 0.009(2) 0.003(2)
C59 0.031(3) 0.021(3) 0.027(3) 0.006(2) 0.004(2) 0.003(3)
C60 0.030(3) 0.021(3) 0.039(3) 0.007(3) -0.004(3) 0.003(3)
C61 0.023(3) 0.017(3) 0.046(4) 0.001(3) -0.008(3) 0.007(3)
C62 0.023(3) 0.019(3) 0.037(3) -0.007(3) 0.000(2) 0.006(2)
C63 0.011(2) 0.015(3) 0.029(3) -0.001(2) 0.001(2) -0.003(2)
C64 0.017(3) 0.014(3) 0.025(3) -0.002(2) -0.001(2) 0.000(2)
O5S_1 0.104(5) 0.126(9) 0.094(5) 0.000(5) 0.013(4) 0.010(6)
N1S_1 0.091(3) 0.090(4) 0.096(3) -0.004(2) 0.014(2) -0.003(2)
C2S_1 0.110(6) 0.161(18) 0.130(6) 0.054(10) -0.011(6) -0.053(9)
C3S_1 0.092(4) 0.097(12) 0.100(8) -0.003(7) 0.012(3) -0.007(5)
C4S_1 0.095(5) 0.105(10) 0.097(4) 0.002(5) 0.012(3) -0.007(6)
O5S_2 0.104(5) 0.126(9) 0.094(5) 0.000(5) 0.013(4) 0.010(6)
N1S_2 0.091(3) 0.090(4) 0.096(3) -0.004(2) 0.014(2) -0.003(2)
C2S_2 0.110(6) 0.161(18) 0.130(6) 0.054(10) -0.011(6) -0.053(9)
C3S_2 0.092(4) 0.097(12) 0.100(8) -0.003(7) 0.012(3) -0.007(5)
C4S_2 0.095(5) 0.105(10) 0.097(4) 0.002(5) 0.012(3) -0.007(6)

loop_
_atom_type_symbol
_atom_type_description
_atom_type_scat_dispersion_real
_atom_type_scat_dispersion_imag
_atom_type_scat_source
C C 0.0181 0.0091 'International Tables Vol C Tables 4.2.6.8 and 6.1.1.4'
H H 0.0000 0.0000 'International Tables Vol C Tables 4.2.6.8 and 6.1.1.4'
N N 0.0311 0.0180 'International Tables Vol C Tables 4.2.6.8 and 6.1.1.4'
O O 0.0492 0.0322 'International Tables Vol C Tables 4.2.6.8 and 6.1.1.4'
Zn Zn -1.5491 0.6778 'International Tables Vol C Tables 4.2.6.8 and 6.1.1.4'

loop_
_exptl_crystal_face_index_h
_exptl_crystal_face_index_k
_exptl_crystal_face_index_l
_exptl_crystal_face_perp_dist
0 -2 1 0.0222
0 2 -1 0.0275
-2 -1 2 0.0438
0 0 1 0.0145
0 0 -1 0.0160
-2 1 1 0.0500
2 -1 -1 0.0524
-2 0 1 0.0412
2 0 -1 0.0465
-2 0 -1 0.0428
0 -1 -2 0.0229
0 -2 -1 0.0200
-1 0 2 0.0300
1 0 0 0.0451
2 4 12 0.0286
-1 0 1 0.0339
-5 0 -7 0.0347
5 0 -10 0.0364

loop_
_geom_angle_atom_site_label_1
_geom_angle_atom_site_label_2
_geom_angle_atom_site_label_3
_geom_angle
_geom_angle_site_symmetry_1
_geom_angle_site_symmetry_3
_geom_angle_publ_flag
N1 Zn1 N5 105.1(2) . . ?
N2 Zn1 N1 114.1(2) . . ?
N2 Zn1 N5 105.7(2) . . ?
N24 Zn1 N1 109.8(2) . . ?
N24 Zn1 N2 112.2(2) . . ?
N24 Zn1 N5 109.61(19) . . ?
N8 Zn2 N7 104.5(2) . . ?
N8 Zn2 N15 108.6(2) . . ?
N15 Zn2 N7 104.8(2) . . ?
N21 Zn2 N7 109.8(2) . . ?
N21 Zn2 N8 114.6(2) . . ?
N21 Zn2 N15 113.7(2) . . ?
N10 Zn3 N11 107.8(2) . . ?
N10 Zn3 N16 110.2(2) . . ?
N16 Zn3 N11 109.2(2) . . ?
N19 Zn3 N10 109.6(2) . . ?
N19 Zn3 N11 110.8(2) . . ?
N19 Zn3 N16 109.1(2) . . ?
N13 Zn4 N14 103.5(2) . . ?
N18 Zn4 N13 112.3(2) 1_455 . ?
N18 Zn4 N14 102.4(2) 1_455 . ?
N20 Zn4 N13 114.1(2) 2_746 . ?
N20 Zn4 N14 108.9(2) 2_746 . ?
N20 Zn4 N18 114.3(2) 2_746 1_455 ?
N4 Zn5 N22 107.1(2) 2_755 . ?
N4 Zn5 N23 109.1(2) 2_755 . ?
N4 Zn5 N26 115.1(2) 2_755 2_655 ?
N23 Zn5 N22 109.71(19) . . ?
N23 Zn5 N26 114.0(2) . 2_655 ?
N26 Zn5 N22 101.23(19) 2_655 . ?
N25 N1 Zn1 115.9(4) . . ?
N25 N1 C5 108.6(5) . . ?
C5 N1 Zn1 135.2(4) . . ?
N3 N2 Zn1 117.0(4) . . ?
N3 N2 C11 108.7(5) . . ?
C11 N2 Zn1 133.5(4) . . ?
N2 N3 N4 109.5(5) . . ?
N3 N4 Zn5 115.2(4) . 2_745 ?
N3 N4 C6 108.8(5) . . ?
C6 N4 Zn5 131.7(4) . 2_745 ?
N6 N5 Zn1 117.7(4) . . ?
N6 N5 C63 108.0(5) . . ?
C63 N5 Zn1 133.3(4) . . ?
N5 N6 N7 110.7(5) . . ?
N6 N7 Zn2 123.3(4) . . ?
N6 N7 C58 107.8(5) . . ?
C58 N7 Zn2 128.7(4) . . ?
N9 N8 Zn2 122.9(4) . . ?
N9 N8 C39 106.5(5) . . ?
C39 N8 Zn2 130.4(4) . . ?
N10 N9 N8 112.2(5) . . ?
N9 N10 Zn3 118.9(4) . . ?
N9 N10 C38 107.1(5) . . ?
C38 N10 Zn3 133.3(4) . . ?
N12 N11 Zn3 115.3(4) . . ?
N12 N11 C24 107.8(5) . . ?
C24 N11 Zn3 135.5(4) . . ?
N13 N12 N11 110.7(5) . . ?
N12 N13 Zn4 116.1(4) . . ?
N12 N13 C19 108.4(5) . . ?
C19 N13 Zn4 134.2(4) . . ?
C12 N14 Zn4 118.0(4) . . ?
C12 N14 C18 107.4(5) . . ?
C18 N14 Zn4 133.8(4) . . ?
C12 N15 Zn2 120.7(4) . . ?
C12 N15 C13 106.4(5) . . ?
C13 N15 Zn2 132.3(5) . . ?
N17 N16 Zn3 114.4(4) . . ?
N17 N16 C30 108.7(5) . . ?
C30 N16 Zn3 136.5(4) . . ?
N16 N17 N18 109.7(5) . . ?
N17 N18 Zn4 115.4(4) . 1_655 ?
N17 N18 C25 108.2(5) . . ?
C25 N18 Zn4 135.3(4) . 1_655 ?
C31 N19 Zn3 127.3(4) . . ?
C31 N19 C37 105.7(5) . . ?
C37 N19 Zn3 127.0(4) . . ?
C31 N20 Zn4 124.3(4) . 2_756 ?
C31 N20 C32 105.6(5) . . ?
C32 N20 Zn4 130.0(4) . 2_756 ?
N44 N21 Zn2 119.5(4) . . ?
N44 N21 C57 106.8(5) . . ?
C57 N21 Zn2 132.8(4) . . ?
N44 N22 Zn5 121.0(4) . . ?
N44 N22 C52 107.4(5) . . ?
C52 N22 Zn5 131.5(4) . . ?
C45 N23 Zn5 120.9(4) . . ?
C45 N23 C47 106.3(5) . . ?
C47 N23 Zn5 132.4(4) . . ?
C45 N24 Zn1 123.1(4) . . ?
C45 N24 C46 105.4(5) . . ?
C46 N24 Zn1 131.5(4) . . ?
N26 N25 N1 109.8(5) . . ?
N25 N26 Zn5 124.3(4) . 2_645 ?
N25 N26 C64 108.8(5) . . ?
C64 N26 Zn5 126.1(4) . 2_645 ?
C2 C1 H1 121.7 . . ?
C2 C1 C64 116.5(6) . . ?
C64 C1 H1 121.7 . . ?
C1 C2 H2 118.8 . . ?
C1 C2 C3 122.4(6) . . ?
C3 C2 H2 118.8 . . ?
C2 C3 H3 119.7 . . ?
C4 C3 C2 120.7(6) . . ?
C4 C3 H3 119.7 . . ?
C3 C4 H4 121.0 . . ?
C3 C4 C5 118.1(6) . . ?
C5 C4 H4 121.0 . . ?
N1 C5 C4 133.0(5) . . ?
N1 C5 C64 106.1(5) . . ?
C4 C5 C64 120.9(5) . . ?
N4 C6 C7 132.2(6) . . ?
N4 C6 C11 106.1(5) . . ?
C11 C6 C7 121.7(5) . . ?
C6 C7 H7 121.9 . . ?
C8 C7 C6 116.2(6) . . ?
C8 C7 H7 121.9 . . ?
C7 C8 H8 118.6 . . ?
C7 C8 C9 122.8(6) . . ?
C9 C8 H8 118.6 . . ?
C8 C9 H9 119.4 . . ?
C10 C9 C8 121.3(6) . . ?
C10 C9 H9 119.4 . . ?
C9 C10 H10 121.4 . . ?
C9 C10 C11 117.2(6) . . ?
C11 C10 H10 121.4 . . ?
N2 C11 C6 106.9(5) . . ?
N2 C11 C10 132.3(5) . . ?
C6 C11 C10 120.8(5) . . ?
N14 C12 N15 112.0(5) . . ?
N14 C12 H12 124.0 . . ?
N15 C12 H12 124.0 . . ?
N15 C13 C14 132.1(8) . . ?
N15 C13 C18 107.0(6) . . ?
C18 C13 C14 120.9(7) . . ?
C13 C14 H14 121.0 . . ?
C15 C14 C13 117.9(9) . . ?
C15 C14 H14 121.0 . . ?
C14 C15 H15 119.3 . . ?
C14 C15 C16 121.4(8) . . ?
C16 C15 H15 119.3 . . ?
C15 C16 H16 119.1 . . ?
C17 C16 C15 121.7(9) . . ?
C17 C16 H16 119.1 . . ?
C16 C17 H17 121.7 . . ?
C16 C17 C18 116.7(9) . . ?
C18 C17 H17 121.7 . . ?
N14 C18 C13 107.1(6) . . ?
N14 C18 C17 131.6(7) . . ?
C13 C18 C17 121.3(6) . . ?
N13 C19 C20 131.5(6) . . ?
N13 C19 C24 106.9(5) . . ?
C24 C19 C20 121.5(6) . . ?
C19 C20 H20 121.9 . . ?
C21 C20 C19 116.2(6) . . ?
C21 C20 H20 121.9 . . ?
C20 C21 H21 118.8 . . ?
C20 C21 C22 122.4(6) . . ?
C22 C21 H21 118.8 . . ?
C21 C22 H22 118.9 . . ?
C23 C22 C21 122.1(6) . . ?
C23 C22 H22 118.9 . . ?
C22 C23 H23 121.7 . . ?
C22 C23 C24 116.5(6) . . ?
C24 C23 H23 121.7 . . ?
N11 C24 C19 106.3(5) . . ?
N11 C24 C23 132.5(6) . . ?
C23 C24 C19 121.2(5) . . ?
N18 C25 C26 131.9(6) . . ?
N18 C25 C30 106.9(5) . . ?
C26 C25 C30 121.1(6) . . ?
C25 C26 H26 121.7 . . ?
C27 C26 C25 116.5(6) . . ?
C27 C26 H26 121.7 . . ?
C26 C27 H27 119.1 . . ?
C26 C27 C28 121.7(6) . . ?
C28 C27 H27 119.1 . . ?
C27 C28 H28 118.7 . . ?
C29 C28 C27 122.6(6) . . ?
C29 C28 H28 118.7 . . ?
C28 C29 H29 121.7 . . ?
C28 C29 C30 116.6(6) . . ?
C30 C29 H29 121.7 . . ?
N16 C30 C25 106.4(5) . . ?
N16 C30 C29 132.2(6) . . ?
C29 C30 C25 121.5(6) . . ?
N19 C31 H31 123.3 . . ?
N20 C31 N19 113.5(5) . . ?
N20 C31 H31 123.3 . . ?
N20 C32 C33 132.0(6) . . ?
C37 C32 N20 107.3(5) . . ?
C37 C32 C33 120.7(6) . . ?
C32 C33 H33 121.1 . . ?
C34 C33 C32 117.7(6) . . ?
C34 C33 H33 121.1 . . ?
C33 C34 H34 119.6 . . ?
C33 C34 C35 120.8(6) . . ?
C35 C34 H34 119.6 . . ?
C34 C35 H35 119.4 . . ?
C36 C35 C34 121.2(6) . . ?
C36 C35 H35 119.4 . . ?
C35 C36 H36 121.0 . . ?
C35 C36 C37 117.9(6) . . ?
C37 C36 H36 121.0 . . ?
N19 C37 C32 108.0(5) . . ?
N19 C37 C36 130.4(6) . . ?
C32 C37 C36 121.6(5) . . ?
N10 C38 C39 106.8(6) . . ?
N10 C38 C43 130.9(7) . . ?
C39 C38 C43 122.3(7) . . ?
N8 C39 C38 107.4(5) . . ?
N8 C39 C40 130.4(8) . . ?
C40 C39 C38 122.3(8) . . ?
C39 C40 H40 122.3 . . ?
C41 C40 C39 115.3(9) . . ?
C41 C40 H40 122.3 . . ?
C40 C41 H41 118.5 . . ?
C40 C41 C42 123.0(9) . . ?
C42 C41 H41 118.5 . . ?
C41 C42 H42 119.1 . . ?
C43 C42 C41 121.8(9) . . ?
C43 C42 H42 119.1 . . ?
C38 C43 H43 122.4 . . ?
C42 C43 C38 115.2(9) . . ?
C42 C43 H43 122.4 . . ?
N21 N44 N22 111.5(5) . . ?
N23 C45 N24 113.2(5) . . ?
N23 C45 H45 123.4 . . ?
N24 C45 H45 123.4 . . ?
N24 C46 C51 130.8(6) . . ?
C47 C46 N24 107.2(5) . . ?
C47 C46 C51 122.1(6) . . ?
N23 C47 C46 107.9(5) . . ?
N23 C47 C48 131.4(6) . . ?
C46 C47 C48 120.7(6) . . ?
C47 C48 H48 121.6 . . ?
C49 C48 C47 116.9(6) . . ?
C49 C48 H48 121.6 . . ?
C48 C49 H49 119.1 . . ?
C48 C49 C50 121.9(6) . . ?
C50 C49 H49 119.1 . . ?
C49 C50 H50 118.8 . . ?
C51 C50 C49 122.5(6) . . ?
C51 C50 H50 118.8 . . ?
C46 C51 H51 122.0 . . ?
C50 C51 C46 115.9(7) . . ?
C50 C51 H51 122.0 . . ?
N22 C52 C53 132.3(5) . . ?
N22 C52 C57 106.7(5) . . ?
C53 C52 C57 121.0(6) . . ?
C52 C53 H53 121.0 . . ?
C54 C53 C52 118.0(6) . . ?
C54 C53 H53 121.0 . . ?
C53 C54 H54 119.5 . . ?
C53 C54 C55 120.9(7) . . ?
C55 C54 H54 119.5 . . ?
C54 C55 H55 118.7 . . ?
C56 C55 C54 122.6(6) . . ?
C56 C55 H55 118.7 . . ?
C55 C56 H56 121.9 . . ?
C55 C56 C57 116.2(6) . . ?
C57 C56 H56 121.9 . . ?
N21 C57 C52 107.5(5) . . ?
N21 C57 C56 131.2(6) . . ?
C52 C57 C56 121.3(6) . . ?
N7 C58 C59 131.1(6) . . ?
N7 C58 C63 106.4(5) . . ?
C63 C58 C59 122.6(5) . . ?
C58 C59 H59 122.2 . . ?
C60 C59 C58 115.7(6) . . ?
C60 C59 H59 122.2 . . ?
C59 C60 H60 119.1 . . ?
C59 C60 C61 121.7(6) . . ?
C61 C60 H60 119.1 . . ?
C60 C61 H61 118.5 . . ?
C62 C61 C60 122.9(6) . . ?
C62 C61 H61 118.5 . . ?
C61 C62 H62 122.0 . . ?
C61 C62 C63 116.0(6) . . ?
C63 C62 H62 122.0 . . ?
N5 C63 C58 107.0(5) . . ?
N5 C63 C62 131.9(6) . . ?
C58 C63 C62 121.1(5) . . ?
N26 C64 C1 131.9(5) . . ?
N26 C64 C5 106.7(5) . . ?
C1 C64 C5 121.4(5) . . ?
C3S_1 N1S_1 C2S_1 116.7(14) . . ?
C4S_1 N1S_1 C2S_1 131.7(13) . . ?
C4S_1 N1S_1 C3S_1 111.6(13) . . ?
N1S_1 C2S_1 H2SA_1 109.5 . . ?
N1S_1 C2S_1 H2SB_1 109.5 . . ?
N1S_1 C2S_1 H2SC_1 109.5 . . ?
H2SA_1 C2S_1 H2SB_1 109.5 . . ?
H2SA_1 C2S_1 H2SC_1 109.5 . . ?
H2SB_1 C2S_1 H2SC_1 109.5 . . ?
N1S_1 C3S_1 H3SA_1 109.5 . . ?
N1S_1 C3S_1 H3SB_1 109.5 . . ?
N1S_1 C3S_1 H3SC_1 109.5 . . ?
H3SA_1 C3S_1 H3SB_1 109.5 . . ?
H3SA_1 C3S_1 H3SC_1 109.5 . . ?
H3SB_1 C3S_1 H3SC_1 109.5 . . ?
O5S_1 C4S_1 N1S_1 135.2(18) . . ?
O5S_1 C4S_1 H4S_1 112.4 . . ?
N1S_1 C4S_1 H4S_1 112.4 . . ?
C3S_2 N1S_2 C2S_2 116.6(15) . . ?
C4S_2 N1S_2 C2S_2 131.5(14) . . ?
C4S_2 N1S_2 C3S_2 111.5(13) . . ?
N1S_2 C2S_2 H2SA_2 109.5 . . ?
N1S_2 C2S_2 H2SB_2 109.5 . . ?
N1S_2 C2S_2 H2SC_2 109.5 . . ?
H2SA_2 C2S_2 H2SB_2 109.5 . . ?
H2SA_2 C2S_2 H2SC_2 109.5 . . ?
H2SB_2 C2S_2 H2SC_2 109.5 . . ?
N1S_2 C3S_2 H3SA_2 109.5 . . ?
N1S_2 C3S_2 H3SB_2 109.5 . . ?
N1S_2 C3S_2 H3SC_2 109.5 . . ?
H3SA_2 C3S_2 H3SB_2 109.5 . . ?
H3SA_2 C3S_2 H3SC_2 109.5 . . ?
H3SB_2 C3S_2 H3SC_2 109.5 . . ?
O5S_2 C4S_2 N1S_2 135.5(19) . . ?
O5S_2 C4S_2 H4S_2 112.3 . . ?
N1S_2 C4S_2 H4S_2 112.3 . . ?

loop_
_geom_bond_atom_site_label_1
_geom_bond_atom_site_label_2
_geom_bond_distance
_geom_bond_site_symmetry_2
_geom_bond_publ_flag
Zn1 N1 2.008(5) . ?
Zn1 N2 2.006(5) . ?
Zn1 N5 2.018(5) . ?
Zn1 N24 2.004(5) . ?
Zn2 N7 2.012(5) . ?
Zn2 N8 1.992(5) . ?
Zn2 N15 1.997(6) . ?
Zn2 N21 1.989(5) . ?
Zn3 N10 1.992(5) . ?
Zn3 N11 2.009(5) . ?
Zn3 N16 2.008(5) . ?
Zn3 N19 1.986(5) . ?
Zn4 N13 2.009(5) . ?
Zn4 N14 2.019(5) . ?
Zn4 N18 1.992(5) 1_455 ?
Zn4 N20 1.990(5) 2_746 ?
Zn5 N4 1.994(5) 2_755 ?
Zn5 N22 2.026(5) . ?
Zn5 N23 1.997(5) . ?
Zn5 N26 2.002(5) 2_655 ?
N1 N25 1.335(7) . ?
N1 C5 1.371(8) . ?
N2 N3 1.333(7) . ?
N2 C11 1.363(7) . ?
N3 N4 1.340(7) . ?
N4 C6 1.367(7) . ?
N5 N6 1.316(7) . ?
N5 C63 1.372(7) . ?
N6 N7 1.324(7) . ?
N7 C58 1.379(7) . ?
N8 N9 1.334(7) . ?
N8 C39 1.379(9) . ?
N9 N10 1.328(7) . ?
N10 C38 1.379(8) . ?
N11 N12 1.339(7) . ?
N11 C24 1.390(7) . ?
N12 N13 1.325(7) . ?
N13 C19 1.378(8) . ?
N14 C12 1.320(7) . ?
N14 C18 1.365(8) . ?
N15 C12 1.333(7) . ?
N15 C13 1.380(9) . ?
N16 N17 1.335(7) . ?
N16 C30 1.362(8) . ?
N17 N18 1.341(7) . ?
N18 C25 1.361(7) . ?
N19 C31 1.337(8) . ?
N19 C37 1.380(7) . ?
N20 C31 1.333(7) . ?
N20 C32 1.393(8) . ?
N21 N44 1.335(7) . ?
N21 C57 1.376(8) . ?
N22 N44 1.336(7) . ?
N22 C52 1.373(8) . ?
N23 C45 1.326(7) . ?
N23 C47 1.366(8) . ?
N24 C45 1.333(7) . ?
N24 C46 1.389(7) . ?
N25 N26 1.327(7) . ?
N26 C64 1.364(7) . ?
C1 H1 0.9300 . ?
C1 C2 1.371(9) . ?
C1 C64 1.404(8) . ?
C2 H2 0.9300 . ?
C2 C3 1.422(10) . ?
C3 H3 0.9300 . ?
C3 C4 1.367(9) . ?
C4 H4 0.9300 . ?
C4 C5 1.396(8) . ?
C5 C64 1.406(8) . ?
C6 C7 1.408(8) . ?
C6 C11 1.407(8) . ?
C7 H7 0.9300 . ?
C7 C8 1.362(9) . ?
C8 H8 0.9300 . ?
C8 C9 1.425(9) . ?
C9 H9 0.9300 . ?
C9 C10 1.364(9) . ?
C10 H10 0.9300 . ?
C10 C11 1.411(9) . ?
C12 H12 0.9300 . ?
C13 C14 1.396(10) . ?
C13 C18 1.394(10) . ?
C14 H14 0.9300 . ?
C14 C15 1.356(15) . ?
C15 H15 0.9300 . ?
C15 C16 1.401(16) . ?
C16 H16 0.9300 . ?
C16 C17 1.383(12) . ?
C17 H17 0.9300 . ?
C17 C18 1.397(10) . ?
C19 C20 1.410(8) . ?
C19 C24 1.401(8) . ?
C20 H20 0.9300 . ?
C20 C21 1.359(9) . ?
C21 H21 0.9300 . ?
C21 C22 1.402(10) . ?
C22 H22 0.9300 . ?
C22 C23 1.373(9) . ?
C23 H23 0.9300 . ?
C23 C24 1.395(8) . ?
C25 C26 1.401(8) . ?
C25 C30 1.408(9) . ?
C26 H26 0.9300 . ?
C26 C27 1.383(9) . ?
C27 H27 0.9300 . ?
C27 C28 1.391(10) . ?
C28 H28 0.9300 . ?
C28 C29 1.375(9) . ?
C29 H29 0.9300 . ?
C29 C30 1.392(9) . ?
C31 H31 0.9300 . ?
C32 C33 1.396(8) . ?
C32 C37 1.393(8) . ?
C33 H33 0.9300 . ?
C33 C34 1.379(9) . ?
C34 H34 0.9300 . ?
C34 C35 1.429(10) . ?
C35 H35 0.9300 . ?
C35 C36 1.354(9) . ?
C36 H36 0.9300 . ?
C36 C37 1.398(8) . ?
C38 C39 1.400(10) . ?
C38 C43 1.411(10) . ?
C39 C40 1.396(10) . ?
C40 H40 0.9300 . ?
C40 C41 1.373(16) . ?
C41 H41 0.9300 . ?
C41 C42 1.425(18) . ?
C42 H42 0.9300 . ?
C42 C43 1.377(13) . ?
C43 H43 0.9300 . ?
C45 H45 0.9300 . ?
C46 C47 1.389(9) . ?
C46 C51 1.404(8) . ?
C47 C48 1.407(8) . ?
C48 H48 0.9300 . ?
C48 C49 1.365(10) . ?
C49 H49 0.9300 . ?
C49 C50 1.396(11) . ?
C50 H50 0.9300 . ?
C50 C51 1.369(10) . ?
C51 H51 0.9300 . ?
C52 C53 1.386(9) . ?
C52 C57 1.400(8) . ?
C53 H53 0.9300 . ?
C53 C54 1.375(9) . ?
C54 H54 0.9300 . ?
C54 C55 1.393(10) . ?
C55 H55 0.9300 . ?
C55 C56 1.380(9) . ?
C56 H56 0.9300 . ?
C56 C57 1.404(8) . ?
C58 C59 1.404(8) . ?
C58 C63 1.383(8) . ?
C59 H59 0.9300 . ?
C59 C60 1.384(9) . ?
C60 H60 0.9300 . ?
C60 C61 1.397(10) . ?
C61 H61 0.9300 . ?
C61 C62 1.369(9) . ?
C62 H62 0.9300 . ?
C62 C63 1.414(8) . ?
O5S_1 C4S_1 1.234(7) . ?
N1S_1 C2S_1 1.449(8) . ?
N1S_1 C3S_1 1.437(8) . ?
N1S_1 C4S_1 1.381(19) . ?
C2S_1 H2SA_1 0.9600 . ?
C2S_1 H2SB_1 0.9600 . ?
C2S_1 H2SC_1 0.9600 . ?
C3S_1 H3SA_1 0.9600 . ?
C3S_1 H3SB_1 0.9600 . ?
C3S_1 H3SC_1 0.9600 . ?
C4S_1 H4S_1 0.9300 . ?
O5S_2 C4S_2 1.232(6) . ?
N1S_2 C2S_2 1.449(9) . ?
N1S_2 C3S_2 1.437(9) . ?
N1S_2 C4S_2 1.381(19) . ?
C2S_2 H2SA_2 0.9600 . ?
C2S_2 H2SB_2 0.9600 . ?
C2S_2 H2SC_2 0.9600 . ?
C3S_2 H3SA_2 0.9600 . ?
C3S_2 H3SB_2 0.9600 . ?
C3S_2 H3SC_2 0.9600 . ?
C4S_2 H4S_2 0.9300 . ?

loop_
_geom_torsion_atom_site_label_1
_geom_torsion_atom_site_label_2
_geom_torsion_atom_site_label_3
_geom_torsion_atom_site_label_4
_geom_torsion
_geom_torsion_site_symmetry_1
_geom_torsion_site_symmetry_2
_geom_torsion_site_symmetry_3
_geom_torsion_site_symmetry_4
_geom_torsion_publ_flag
Zn1 N1 N25 N26 -173.8(4) . . . . ?
Zn1 N1 C5 C4 -8.4(10) . . . . ?
Zn1 N1 C5 C64 172.0(4) . . . . ?
Zn1 N2 N3 N4 -170.5(4) . . . . ?
Zn1 N2 C11 C6 168.4(4) . . . . ?
Zn1 N2 C11 C10 -10.9(10) . . . . ?
Zn1 N5 N6 N7 169.5(4) . . . . ?
Zn1 N5 C63 C58 -166.5(5) . . . . ?
Zn1 N5 C63 C62 14.3(10) . . . . ?
Zn1 N24 C45 N23 176.7(4) . . . . ?
Zn1 N24 C46 C47 -175.4(4) . . . . ?
Zn1 N24 C46 C51 5.2(9) . . . . ?
Zn2 N7 C58 C59 5.1(11) . . . . ?
Zn2 N7 C58 C63 -175.2(4) . . . . ?
Zn2 N8 N9 N10 174.6(4) . . . . ?
Zn2 N8 C39 C38 -173.4(4) . . . . ?
Zn2 N8 C39 C40 5.6(12) . . . . ?
Zn2 N15 C12 N14 -172.8(4) . . . . ?
Zn2 N15 C13 C14 -8.0(13) . . . . ?
Zn2 N15 C13 C18 171.9(5) . . . . ?
Zn2 N21 N44 N22 171.0(4) . . . . ?
Zn2 N21 C57 C52 -168.4(4) . . . . ?
Zn2 N21 C57 C56 13.0(10) . . . . ?
Zn3 N10 C38 C39 -168.6(5) . . . . ?
Zn3 N10 C38 C43 12.5(11) . . . . ?
Zn3 N11 N12 N13 -169.2(4) . . . . ?
Zn3 N11 C24 C19 165.8(4) . . . . ?
Zn3 N11 C24 C23 -12.4(10) . . . . ?
Zn3 N16 N17 N18 -175.2(4) . . . . ?
Zn3 N16 C30 C25 173.6(4) . . . . ?
Zn3 N16 C30 C29 -8.2(11) . . . . ?
Zn3 N19 C31 N20 177.3(4) . . . . ?
Zn3 N19 C37 C32 -176.9(4) . . . . ?
Zn3 N19 C37 C36 1.1(10) . . . . ?
Zn4 N13 C19 C20 9.9(10) . . . . ?
Zn4 N13 C19 C24 -166.4(4) . . . . ?
Zn4 N14 C12 N15 171.2(4) . . . . ?
Zn4 N14 C18 C13 -168.9(5) . . . . ?
Zn4 N14 C18 C17 11.0(12) . . . . ?
Zn4 N18 C25 C26 13.8(10) 1_655 . . . ?
Zn4 N18 C25 C30 -166.8(4) 1_655 . . . ?
Zn4 N20 C31 N19 175.2(4) 2_756 . . . ?
Zn4 N20 C32 C33 6.9(10) 2_756 . . . ?
Zn4 N20 C32 C37 -174.4(4) 2_756 . . . ?
Zn5 N4 C6 C7 -26.4(10) 2_745 . . . ?
Zn5 N4 C6 C11 154.5(4) 2_745 . . . ?
Zn5 N22 N44 N21 179.6(4) . . . . ?
Zn5 N22 C52 C53 -0.2(10) . . . . ?
Zn5 N22 C52 C57 -179.4(4) . . . . ?
Zn5 N23 C45 N24 172.8(4) . . . . ?
Zn5 N23 C47 C46 -170.6(4) . . . . ?
Zn5 N23 C47 C48 8.1(10) . . . . ?
Zn5 N26 C64 C1 -9.5(9) 2_645 . . . ?
Zn5 N26 C64 C5 170.5(4) 2_645 . . . ?
N1 N25 N26 Zn5 -170.8(4) . . . 2_645 ?
N1 N25 N26 C64 0.0(6) . . . . ?
N1 C5 C64 N26 0.1(6) . . . . ?
N1 C5 C64 C1 -179.9(5) . . . . ?
N2 N3 N4 Zn5 -159.7(4) . . . 2_745 ?
N2 N3 N4 C6 -0.3(6) . . . . ?
N3 N2 C11 C6 -0.9(6) . . . . ?
N3 N2 C11 C10 179.8(6) . . . . ?
N3 N4 C6 C7 178.9(6) . . . . ?
N3 N4 C6 C11 -0.2(6) . . . . ?
N4 C6 C7 C8 178.9(6) . . . . ?
N4 C6 C11 N2 0.7(6) . . . . ?
N4 C6 C11 C10 -179.9(5) . . . . ?
N5 N6 N7 Zn2 176.4(4) . . . . ?
N5 N6 N7 C58 -0.4(7) . . . . ?
N6 N5 C63 C58 1.5(6) . . . . ?
N6 N5 C63 C62 -177.6(6) . . . . ?
N6 N7 C58 C59 -178.3(7) . . . . ?
N6 N7 C58 C63 1.3(7) . . . . ?
N7 C58 C59 C60 179.9(6) . . . . ?
N7 C58 C63 N5 -1.7(7) . . . . ?
N7 C58 C63 C62 177.5(5) . . . . ?
N8 N9 N10 Zn3 170.8(4) . . . . ?
N8 N9 N10 C38 -0.7(7) . . . . ?
N8 C39 C40 C41 -178.9(8) . . . . ?
N9 N8 C39 C38 0.6(7) . . . . ?
N9 N8 C39 C40 179.6(8) . . . . ?
N9 N10 C38 C39 1.0(7) . . . . ?
N9 N10 C38 C43 -177.8(7) . . . . ?
N10 C38 C39 N8 -1.0(7) . . . . ?
N10 C38 C39 C40 179.9(7) . . . . ?
N10 C38 C43 C42 178.8(8) . . . . ?
N11 N12 N13 Zn4 169.6(4) . . . . ?
N11 N12 N13 C19 0.4(6) . . . . ?
N12 N11 C24 C19 0.7(6) . . . . ?
N12 N11 C24 C23 -177.5(6) . . . . ?
N12 N13 C19 C20 176.3(6) . . . . ?
N12 N13 C19 C24 0.0(6) . . . . ?
N13 C19 C20 C21 -176.9(6) . . . . ?
N13 C19 C24 N11 -0.4(6) . . . . ?
N13 C19 C24 C23 178.0(5) . . . . ?
N15 C13 C14 C15 178.7(10) . . . . ?
N15 C13 C18 N14 -0.8(8) . . . . ?
N15 C13 C18 C17 179.4(7) . . . . ?
N16 N17 N18 Zn4 170.7(4) . . . 1_655 ?
N16 N17 N18 C25 0.4(6) . . . . ?
N17 N16 C30 C25 1.6(6) . . . . ?
N17 N16 C30 C29 179.9(6) . . . . ?
N17 N18 C25 C26 -178.8(6) . . . . ?
N17 N18 C25 C30 0.6(6) . . . . ?
N18 C25 C26 C27 179.5(6) . . . . ?
N18 C25 C30 N16 -1.4(6) . . . . ?
N18 C25 C30 C29 -179.9(5) . . . . ?
N20 C32 C33 C34 178.5(6) . . . . ?
N20 C32 C37 N19 -0.9(6) . . . . ?
N20 C32 C37 C36 -179.1(5) . . . . ?
N22 C52 C53 C54 -178.4(7) . . . . ?
N22 C52 C57 N21 -1.2(6) . . . . ?
N22 C52 C57 C56 177.6(5) . . . . ?
N23 C47 C48 C49 -176.9(6) . . . . ?
N24 C46 C47 N23 -2.2(6) . . . . ?
N24 C46 C47 C48 179.0(5) . . . . ?
N24 C46 C51 C50 179.3(6) . . . . ?
N25 N1 C5 C4 179.5(6) . . . . ?
N25 N1 C5 C64 -0.1(6) . . . . ?
N25 N26 C64 C1 179.9(6) . . . . ?
N25 N26 C64 C5 0.0(6) . . . . ?
C1 C2 C3 C4 0.6(10) . . . . ?
C2 C1 C64 N26 -179.5(6) . . . . ?
C2 C1 C64 C5 0.4(9) . . . . ?
C2 C3 C4 C5 0.3(9) . . . . ?
C3 C4 C5 N1 179.6(6) . . . . ?
C3 C4 C5 C64 -0.8(8) . . . . ?
C4 C5 C64 N26 -179.6(5) . . . . ?
C4 C5 C64 C1 0.5(9) . . . . ?
C5 N1 N25 N26 0.1(7) . . . . ?
C6 C7 C8 C9 1.3(9) . . . . ?
C7 C6 C11 N2 -178.5(5) . . . . ?
C7 C6 C11 C10 0.8(9) . . . . ?
C7 C8 C9 C10 0.7(10) . . . . ?
C8 C9 C10 C11 -2.0(9) . . . . ?
C9 C10 C11 N2 -179.6(6) . . . . ?
C9 C10 C11 C6 1.2(9) . . . . ?
C11 N2 N3 N4 0.8(6) . . . . ?
C11 C6 C7 C8 -2.1(8) . . . . ?
C12 N14 C18 C13 0.6(7) . . . . ?
C12 N14 C18 C17 -179.5(8) . . . . ?
C12 N15 C13 C14 -179.3(9) . . . . ?
C12 N15 C13 C18 0.6(7) . . . . ?
C13 N15 C12 N14 -0.3(7) . . . . ?
C13 C14 C15 C16 2.6(19) . . . . ?
C14 C13 C18 N14 179.2(8) . . . . ?
C14 C13 C18 C17 -0.7(12) . . . . ?
C14 C15 C16 C17 -2.1(19) . . . . ?
C15 C16 C17 C18 0.2(15) . . . . ?
C16 C17 C18 N14 -178.7(8) . . . . ?
C16 C17 C18 C13 1.2(12) . . . . ?
C18 N14 C12 N15 -0.2(7) . . . . ?
C18 C13 C14 C15 -1.2(15) . . . . ?
C19 C20 C21 C22 0.9(10) . . . . ?
C20 C19 C24 N11 -177.2(5) . . . . ?
C20 C19 C24 C23 1.3(9) . . . . ?
C20 C21 C22 C23 -1.0(11) . . . . ?
C21 C22 C23 C24 1.1(10) . . . . ?
C22 C23 C24 N11 176.7(6) . . . . ?
C22 C23 C24 C19 -1.3(9) . . . . ?
C24 N11 N12 N13 -0.7(6) . . . . ?
C24 C19 C20 C21 -1.1(9) . . . . ?
C25 C26 C27 C28 0.2(9) . . . . ?
C26 C25 C30 N16 178.1(5) . . . . ?
C26 C25 C30 C29 -0.4(9) . . . . ?
C26 C27 C28 C29 -0.4(10) . . . . ?
C27 C28 C29 C30 0.2(10) . . . . ?
C28 C29 C30 N16 -177.9(6) . . . . ?
C28 C29 C30 C25 0.2(9) . . . . ?
C30 N16 N17 N18 -1.3(6) . . . . ?
C30 C25 C26 C27 0.2(8) . . . . ?
C31 N19 C37 C32 0.7(7) . . . . ?
C31 N19 C37 C36 178.7(7) . . . . ?
C31 N20 C32 C33 -178.1(6) . . . . ?
C31 N20 C32 C37 0.7(6) . . . . ?
C32 N20 C31 N19 -0.2(7) . . . . ?
C32 C33 C34 C35 0.8(9) . . . . ?
C33 C32 C37 N19 178.0(5) . . . . ?
C33 C32 C37 C36 -0.2(9) . . . . ?
C33 C34 C35 C36 -1.5(11) . . . . ?
C34 C35 C36 C37 1.2(10) . . . . ?
C35 C36 C37 N19 -178.2(6) . . . . ?
C35 C36 C37 C32 -0.4(9) . . . . ?
C37 N19 C31 N20 -0.3(7) . . . . ?
C37 C32 C33 C34 0.0(9) . . . . ?
C38 C39 C40 C41 -0.1(13) . . . . ?
C39 N8 N9 N10 0.0(7) . . . . ?
C39 C38 C43 C42 0.1(12) . . . . ?
C39 C40 C41 C42 2.2(16) . . . . ?
C40 C41 C42 C43 -3.3(18) . . . . ?
C41 C42 C43 C38 2.0(15) . . . . ?
C43 C38 C39 N8 178.0(7) . . . . ?
C43 C38 C39 C40 -1.1(11) . . . . ?
N44 N21 C57 C52 0.5(7) . . . . ?
N44 N21 C57 C56 -178.0(6) . . . . ?
N44 N22 C52 C53 -179.5(7) . . . . ?
N44 N22 C52 C57 1.3(6) . . . . ?
C45 N23 C47 C46 1.6(6) . . . . ?
C45 N23 C47 C48 -179.7(6) . . . . ?
C45 N24 C46 C47 1.8(6) . . . . ?
C45 N24 C46 C51 -177.5(6) . . . . ?
C46 N24 C45 N23 -0.9(6) . . . . ?
C46 C47 C48 C49 1.7(8) . . . . ?
C47 N23 C45 N24 -0.5(7) . . . . ?
C47 C46 C51 C50 0.0(9) . . . . ?
C47 C48 C49 C50 -0.3(9) . . . . ?
C48 C49 C50 C51 -1.3(11) . . . . ?
C49 C50 C51 C46 1.4(10) . . . . ?
C51 C46 C47 N23 177.3(5) . . . . ?
C51 C46 C47 C48 -1.6(9) . . . . ?
C52 N22 N44 N21 -1.1(7) . . . . ?
C52 C53 C54 C55 0.2(12) . . . . ?
C53 C52 C57 N21 179.6(6) . . . . ?
C53 C52 C57 C56 -1.7(9) . . . . ?
C53 C54 C55 C56 0.1(12) . . . . ?
C54 C55 C56 C57 -1.1(11) . . . . ?
C55 C56 C57 N21 -179.7(6) . . . . ?
C55 C56 C57 C52 1.9(9) . . . . ?
C57 N21 N44 N22 0.3(7) . . . . ?
C57 C52 C53 C54 0.6(10) . . . . ?
C58 C59 C60 C61 2.6(9) . . . . ?
C59 C58 C63 N5 178.0(6) . . . . ?
C59 C58 C63 C62 -2.8(9) . . . . ?
C59 C60 C61 C62 -3.2(10) . . . . ?
C60 C61 C62 C63 0.6(9) . . . . ?
C61 C62 C63 N5 -178.7(6) . . . . ?
C61 C62 C63 C58 2.3(9) . . . . ?
C63 N5 N6 N7 -0.7(7) . . . . ?
C63 C58 C59 C60 0.3(9) . . . . ?
C64 C1 C2 C3 -1.0(9) . . . . ?
C2S_1 N1S_1 C4S_1 O5S_1 166(2) . . . . ?
C3S_1 N1S_1 C4S_1 O5S_1 -14(3) . . . . ?
C2S_2 N1S_2 C4S_2 O5S_2 166(4) . . . . ?
C3S_2 N1S_2 C4S_2 O5S_2 -7(4) . . . . ?

loop_
_exptl_oxdiff_crystal_face_indexfrac_h
_exptl_oxdiff_crystal_face_indexfrac_k
_exptl_oxdiff_crystal_face_indexfrac_l
_exptl_oxdiff_crystal_face_x
_exptl_oxdiff_crystal_face_y
_exptl_oxdiff_crystal_face_z
-0.0010 -1.9992 1.0007 0.0345 0.1033 0.1768
0.0010 1.9992 -1.0007 -0.0345 -0.1033 -0.1768
-2.0031 -0.9977 2.0063 -0.0486 -0.1965 0.2826
-0.0001 0.0001 1.0003 -0.0630 0.0165 0.0328
0.0001 -0.0001 -1.0003 0.0630 -0.0165 -0.0328
-2.0021 1.0015 1.0056 -0.0831 -0.2998 0.1058
2.0021 -1.0015 -1.0056 0.0831 0.2998 -0.1058
-2.0026 0.0019 1.0058 -0.0343 -0.2564 0.1778
2.0026 -0.0019 -1.0058 0.0343 0.2564 -0.1778
-2.0024 0.0017 -0.9948 0.0918 -0.2893 0.1123
-0.0003 -0.9999 -2.0004 0.1748 0.0104 0.0065
-0.0009 -1.9994 -0.9999 0.1606 0.0703 0.1113
-1.0014 0.0011 2.0033 -0.1117 -0.1035 0.1381
1.0013 -0.0009 -0.0027 -0.0144 0.1364 -0.0725
1.6927 4.3807 11.6276 -0.9711 0.2319 -0.0571
-1.0013 0.0010 1.0030 -0.0487 -0.1199 0.1053
-5.2219 -0.4707 -7.2909 0.5584 -0.8113 0.1733
4.7546 0.0241 -10.0083 0.5602 0.4818 -0.6738
